data_4001113
loop_
_publ_author_name
'Porras-V\'azquez, Jos\'e M.'
'Losilla, Enrique R.'
'Le\'on-Reina, Laura'
'Mart\'inez-Lara, Mar\'ia'
'Aranda, Miguel A. G.'

_publ_section_title
;
 Synthesis and Characterization of a New Family of Mixed
 Oxide&#x2212;Proton Conductors Based on Tristrontium Oxysilicate
;
_journal_issue 5
_journal_name_full 'Chemistry of Materials'
_journal_page_first 2026
_journal_paper_doi 10.1021/cm703079d
_journal_volume 20
_journal_year 2008
_chemical_formula_sum 'Al0.04 O4.98 Si0.96 Sr3'
_chemical_formula_weight 370.59
_chemical_name_systematic ' ?'
_space_group_IT_number 130
_symmetry_cell_setting tetragonal
_symmetry_space_group_name_Hall '-P 4a 2ac'
_symmetry_space_group_name_H-M 'P 4/n c c :2'
_cell_angle_alpha 90.0
_cell_angle_beta 90.0
_cell_angle_gamma 90.0
_cell_formula_units_Z 4
_cell_length_a 6.94270(14)
_cell_length_b 6.9427
_cell_length_c 10.79916(25)
_cell_volume 520.531(16)
_pd_block_id 2007-09-13T18:13|Sr3Si09Al01O495_RT_phase1|Aranda_MAG||
_pd_phase_name 'from C:/Rietveld/Jose_Manuel/Serie_SrSi(Al)/Sr3SiO5/Sintesis_5/SRS'
_cod_data_source_file cm703079d-file002.cif
_cod_data_source_block Sr3Si09Al01O495_RT_phase_1
_cod_depositor_comments
;
The following automatic conversions were performed:

'_geom_bond_publ_flag' value 'N' changed to 'n' according to
/home/saulius/struct/CIF-dictionaries/cif_core.dic dictionary named
'cif_core.dic' version 2.4.1 from 2010-06-29 (84
times).

'_geom_angle_publ_flag' value 'N' changed to 'n' according
to /home/saulius/struct/CIF-dictionaries/cif_core.dic dictionary
named 'cif_core.dic' version 2.4.1 from 2010-06-29 (487 times).

Automatic conversion script
Id: cif_fix_values 1715 2011-07-08 13:25:40Z adriana 
;
_cod_original_cell_volume 520.530(30)
_cod_original_sg_symbol_H-M 'P 4/n c c'
_cod_database_code 4001113

loop_
_symmetry_equiv_pos_site_id
_symmetry_equiv_pos_as_xyz
1 +x,+y,+z
2 -y+1/2,+x,+z
3 -x+1/2,-y+1/2,+z
4 +y,-x+1/2,+z
5 -x+1/2,+y,+z+1/2
6 -y+1/2,-x+1/2,+z+1/2
7 +x,-y+1/2,+z+1/2
8 +y,+x,+z+1/2
-1 -x,-y,-z
-2 +y+1/2,-x,-z
-3 +x+1/2,+y+1/2,-z
-4 -y,+x+1/2,-z
-5 +x+1/2,-y,-z+1/2
-6 +y+1/2,+x+1/2,-z+1/2
-7 -x,+y+1/2,-z+1/2
-8 -y,-x,-z+1/2

loop_
_atom_site_aniso_label
_atom_site_aniso_U_11
_atom_site_aniso_U_12
_atom_site_aniso_U_13
_atom_site_aniso_U_22
_atom_site_aniso_U_23
_atom_site_aniso_U_33
Sr1 0.00758(16) -0.00097(29) 0.00091(22) 0.00758(16) -0.00091(22) 0.00649(25)
Sr2 0.01316(32) 0.0 0.0 0.01316(32) 0.0 0.0128(6)
Si1 0.0061(4) 0.0 0.0 0.0061(4) 0.0 0.0039(7)
O1 0.0151(4) 0.00610(26) -0.00504(32) 0.0135(4) 0.00044(27) 0.01162(30)
O2 0.0063(4) 0.0 0.0 0.0063(4) 0.0 0.0154(9)
Al1 0.0061(4) 0.0 0.0 0.0061(4) 0.0 0.0039(7)

loop_
_atom_site_type_symbol
_atom_site_label
_atom_site_fract_x
_atom_site_fract_y
_atom_site_fract_z
_atom_site_occupancy
_atom_site_thermal_displace_type
_atom_site_U_iso_or_equiv
_atom_site_symmetry_multiplicity
Sr Sr1 0.43538(7) 0.93538(7) 0.75 1.0 Uani 0.00722 8
Sr Sr2 0.25 0.25 -0.00762(16) 1.0 Uani 0.01304 4
Si Si1 0.25 0.75 0.0 0.962(10) Uani 0.00538 4
O O1 0.40449(11) 0.64433(11) 0.59260(7) 1.0 Uani 0.01342 16
O O2 0.25 0.25 0.22576(15) 0.981(5) Uani 0.00936 4
Al Al1 0.25 0.75 0.0 0.038(10) Uani 0.00538 4

loop_
_atom_type_symbol
_atom_type_number_in_cell
Sr 12.0
Si 3.847
O_ 19.924
Al 0.153

loop_
_geom_angle_atom_site_label_1
_geom_angle_atom_site_label_2
_geom_angle_atom_site_label_3
_geom_angle
_geom_angle_site_symmetry_1
_geom_angle_site_symmetry_3
_geom_angle_publ_flag
Sr1 Sr1 Sr1 151.016(32) 2_655 2_665 n
Sr1 Sr1 Sr1 59.492(16) 2_655 3_565 n
Sr1 Sr1 Sr1 118.984(32) 2_655 4_465 n
Sr1 Sr1 Sr1 90.0 2_655 4_565 n
Sr1 Sr1 Sr2 131.969(21) 2_655 1_566 n
Sr1 Sr1 Sr2 130.348(19) 2_655 5_565 n
Sr1 Sr1 Sr2 61.557(11) 2_655 -1_666 n
Sr1 Sr1 Sr2 60.531(11) 2_655 -5_556 n
Sr1 Sr1 Si1 73.514(13) 2_655 1_556 n
Sr1 Sr1 Si1 73.514(13) 2_655 5_555 n
Sr1 Sr1 O1 44.092(18) 2_655 1_555 n
Sr1 Sr1 O1 91.059(24) 2_655 3_565 n
Sr1 Sr1 O1 106.606(19) 2_655 4_565 n
Sr1 Sr1 O1 96.460(26) 2_655 -6_466 n
Sr1 Sr1 O1 116.825(20) 2_655 -7_566 n
Sr1 Sr1 O1 43.535(17) 2_655 -8_566 n
Sr1 Sr1 O2 162.960(32) 2_655 5_565 n
Sr1 Sr1 O2 45.302(4) 2_655 -1_666 n
Sr1 Sr1 Al1 73.514(13) 2_655 1_556 n
Sr1 Sr1 Al1 73.514(13) 2_655 5_555 n
Sr1 Sr1 Sr1 149.491(16) 2_665 3_565 n
Sr1 Sr1 Sr1 90.0 2_665 4_465 n
Sr1 Sr1 Sr1 61.016(32) 2_665 4_565 n
Sr1 Sr1 Sr2 60.531(11) 2_665 1_566 n
Sr1 Sr1 Sr2 61.557(11) 2_665 5_565 n
Sr1 Sr1 Sr2 100.710(21) 2_665 -1_666 n
Sr1 Sr1 Sr2 101.067(21) 2_665 -5_556 n
Sr1 Sr1 Si1 118.7912(35) 2_665 1_556 n
Sr1 Sr1 Si1 118.7912(35) 2_665 5_555 n
Sr1 Sr1 O1 139.354(21) 2_665 1_555 n
Sr1 Sr1 O1 112.362(15) 2_665 3_565 n
Sr1 Sr1 O1 54.782(26) 2_665 4_565 n
Sr1 Sr1 O1 105.619(17) 2_665 -6_466 n
Sr1 Sr1 O1 47.609(24) 2_665 -7_566 n
Sr1 Sr1 O1 144.937(17) 2_665 -8_566 n
Sr1 Sr1 O2 45.302(4) 2_665 5_565 n
Sr1 Sr1 O2 105.929(31) 2_665 -1_666 n
Sr1 Sr1 Al1 118.7912(35) 2_665 1_556 n
Sr1 Sr1 Al1 118.7912(35) 2_665 5_555 n
Sr1 Sr1 Sr1 59.491(16) 3_565 4_465 n
Sr1 Sr1 Sr1 149.492(16) 3_565 4_565 n
Sr1 Sr1 Sr2 100.026(12) 3_565 1_566 n
Sr1 Sr1 Sr2 99.703(11) 3_565 5_565 n
Sr1 Sr1 Sr2 99.704(11) 3_565 -1_666 n
Sr1 Sr1 Sr2 100.027(12) 3_565 -5_556 n
Sr1 Sr1 Si1 56.012(10) 3_565 1_556 n
Sr1 Sr1 Si1 56.012(10) 3_565 5_555 n
Sr1 Sr1 O1 53.374(21) 3_565 1_555 n
Sr1 Sr1 O1 45.907(18) 3_565 3_565 n
Sr1 Sr1 O1 136.547(22) 3_565 4_565 n
Sr1 Sr1 O1 53.374(21) 3_565 -6_466 n
Sr1 Sr1 O1 136.547(22) 3_565 -7_566 n
Sr1 Sr1 O1 45.907(18) 3_565 -8_566 n
Sr1 Sr1 O2 104.413(16) 3_565 5_565 n
Sr1 Sr1 O2 104.414(16) 3_565 -1_666 n
Sr1 Sr1 Al1 56.012(10) 3_565 1_556 n
Sr1 Sr1 Al1 56.012(10) 3_565 5_555 n
Sr1 Sr1 Sr1 151.016(32) 4_465 4_565 n
Sr1 Sr1 Sr2 60.531(11) 4_465 1_566 n
Sr1 Sr1 Sr2 61.557(11) 4_465 5_565 n
Sr1 Sr1 Sr2 130.347(19) 4_465 -1_666 n
Sr1 Sr1 Sr2 131.969(21) 4_465 -5_556 n
Sr1 Sr1 Si1 73.513(13) 4_465 1_556 n
Sr1 Sr1 Si1 73.513(13) 4_465 5_555 n
Sr1 Sr1 O1 96.459(26) 4_465 1_555 n
Sr1 Sr1 O1 43.534(17) 4_465 3_565 n
Sr1 Sr1 O1 116.825(20) 4_465 4_565 n
Sr1 Sr1 O1 44.091(18) 4_465 -6_466 n
Sr1 Sr1 O1 106.606(19) 4_465 -7_566 n
Sr1 Sr1 O1 91.058(24) 4_465 -8_566 n
Sr1 Sr1 O2 45.302(4) 4_465 5_565 n
Sr1 Sr1 O2 162.960(32) 4_465 -1_666 n
Sr1 Sr1 Al1 73.513(13) 4_465 1_556 n
Sr1 Sr1 Al1 73.513(13) 4_465 5_555 n
Sr1 Sr1 Sr2 101.067(21) 4_565 1_566 n
Sr1 Sr1 Sr2 100.710(21) 4_565 5_565 n
Sr1 Sr1 Sr2 61.557(11) 4_565 -1_666 n
Sr1 Sr1 Sr2 60.531(11) 4_565 -5_556 n
Sr1 Sr1 Si1 118.7915(35) 4_565 1_556 n
Sr1 Sr1 Si1 118.7915(35) 4_565 5_555 n
Sr1 Sr1 O1 105.620(17) 4_565 1_555 n
Sr1 Sr1 O1 144.937(17) 4_565 3_565 n
Sr1 Sr1 O1 47.609(24) 4_565 4_565 n
Sr1 Sr1 O1 139.354(21) 4_565 -6_466 n
Sr1 Sr1 O1 54.782(26) 4_565 -7_566 n
Sr1 Sr1 O1 112.363(15) 4_565 -8_566 n
Sr1 Sr1 O2 105.929(31) 4_565 5_565 n
Sr1 Sr1 O2 45.302(4) 4_565 -1_666 n
Sr1 Sr1 Al1 118.7915(35) 4_565 1_556 n
Sr1 Sr1 Al1 118.7915(35) 4_565 5_555 n
Sr2 Sr1 Sr2 93.571(5) 1_566 5_565 n
Sr2 Sr1 Sr2 83.051(4) 1_566 -1_666 n
Sr2 Sr1 Sr2 159.947(24) 1_566 -5_556 n
Sr2 Sr1 Si1 60.115(15) 1_566 1_556 n
Sr2 Sr1 Si1 133.861(16) 1_566 5_555 n
Sr2 Sr1 O1 152.807(28) 1_566 1_555 n
Sr2 Sr1 O1 104.061(19) 1_566 3_565 n
Sr2 Sr1 O1 115.308(29) 1_566 4_565 n
Sr2 Sr1 O1 47.020(18) 1_566 -6_466 n
Sr2 Sr1 O1 47.136(20) 1_566 -7_566 n
Sr2 Sr1 O1 89.962(22) 1_566 -8_566 n
Sr2 Sr1 O2 51.81(5) 1_566 5_565 n
Sr2 Sr1 O2 122.11(4) 1_566 -1_666 n
Sr2 Sr1 Al1 60.115(15) 1_566 1_556 n
Sr2 Sr1 Al1 133.861(16) 1_566 5_555 n
Sr2 Sr1 Sr2 160.592(22) 5_565 -1_666 n
Sr2 Sr1 Sr2 83.051(4) 5_565 -5_556 n
Sr2 Sr1 Si1 134.997(16) 5_565 1_556 n
Sr2 Sr1 Si1 58.760(14) 5_565 5_555 n
Sr2 Sr1 O1 86.602(23) 5_565 1_555 n
Sr2 Sr1 O1 53.952(17) 5_565 3_565 n
Sr2 Sr1 O1 55.730(21) 5_565 4_565 n
Sr2 Sr1 O1 105.092(21) 5_565 -6_466 n
Sr2 Sr1 O1 108.564(29) 5_565 -7_566 n
Sr2 Sr1 O1 145.390(25) 5_565 -8_566 n
Sr2 Sr1 O2 41.76(4) 5_565 5_565 n
Sr2 Sr1 O2 131.45(4) 5_565 -1_666 n
Sr2 Sr1 Al1 134.997(16) 5_565 1_556 n
Sr2 Sr1 Al1 58.760(14) 5_565 5_555 n
Sr2 Sr1 Sr2 93.572(5) -1_666 -5_556 n
Sr2 Sr1 Si1 58.760(14) -1_666 1_556 n
Sr2 Sr1 Si1 134.998(16) -1_666 5_555 n
Sr2 Sr1 O1 105.093(21) -1_666 1_555 n
Sr2 Sr1 O1 145.390(25) -1_666 3_565 n
Sr2 Sr1 O1 108.565(29) -1_666 4_565 n
Sr2 Sr1 O1 86.603(23) -1_666 -6_466 n
Sr2 Sr1 O1 55.730(21) -1_666 -7_566 n
Sr2 Sr1 O1 53.952(17) -1_666 -8_566 n
Sr2 Sr1 O2 131.45(4) -1_666 5_565 n
Sr2 Sr1 O2 41.76(4) -1_666 -1_666 n
Sr2 Sr1 Al1 58.760(14) -1_666 1_556 n
Sr2 Sr1 Al1 134.998(16) -1_666 5_555 n
Sr2 Sr1 Si1 133.861(16) -5_656 1_556 n
Sr2 Sr1 Si1 60.115(15) -5_656 5_555 n
Sr2 Sr1 O1 47.020(18) -5_565 1_555 n
Sr2 Sr1 O1 89.962(22) -5_565 3_565 n
Sr2 Sr1 O1 47.137(20) -5_565 4_565 n
Sr2 Sr1 O1 152.808(28) -5_565 -6_466 n
Sr2 Sr1 O1 115.308(29) -5_565 -7_566 n
Sr2 Sr1 O1 104.062(19) -5_565 -8_566 n
Sr2 Sr1 O2 122.11(4) -5_555 5_565 n
Sr2 Sr1 O2 51.81(5) -5_555 -1_666 n
Sr2 Sr1 Al1 133.861(16) -5_655 1_556 n
Sr2 Sr1 Al1 60.115(15) -5_655 5_555 n
Si1 Sr1 Si1 112.025(21) 1_556 5_555 n
Si1 Sr1 O1 101.449(26) 1_556 1_555 n
Si1 Sr1 O1 94.997(23) 1_556 3_565 n
Si1 Sr1 O1 166.045(28) 1_556 4_565 n
Si1 Sr1 O1 30.061(16) 1_556 -6_466 n
Si1 Sr1 O1 80.859(18) 1_556 -7_566 n
Si1 Sr1 O1 30.111(15) 1_556 -8_566 n
Si1 Sr1 O2 102.963(31) 1_556 5_565 n
Si1 Sr1 O2 93.094(31) 1_556 -1_666 n
Si1 Sr1 Al1 0.0 1_556 1_556 n
Si1 Sr1 Al1 112.025(21) 1_556 5_555 n
Si1 Sr1 O1 30.061(16) 5_555 1_555 n
Si1 Sr1 O1 30.110(15) 5_555 3_565 n
Si1 Sr1 O1 80.859(18) 5_555 4_565 n
Si1 Sr1 O1 101.448(26) 5_555 -6_466 n
Si1 Sr1 O1 166.045(28) 5_555 -7_566 n
Si1 Sr1 O1 94.997(23) 5_555 -8_566 n
Si1 Sr1 O2 93.094(31) 5_555 5_565 n
Si1 Sr1 O2 102.964(31) 5_555 -1_666 n
Si1 Sr1 Al1 112.025(21) 5_555 1_556 n
Si1 Sr1 Al1 0.0 5_555 5_555 n
O1 Sr1 O1 54.864(29) 1_555 3_565 n
O1 Sr1 O1 87.125(34) 1_555 4_565 n
O1 Sr1 O1 106.75(4) 1_555 -6_466 n
O1 Sr1 O1 156.396(18) 1_555 -7_566 n
O1 Sr1 O1 75.242(30) 1_555 -8_566 n
O1 Sr1 O2 123.15(4) 1_555 5_565 n
O1 Sr1 O2 75.529(30) 1_555 -1_666 n
O1 Sr1 Al1 101.449(26) 1_555 1_556 n
O1 Sr1 Al1 30.061(16) 1_555 5_555 n
O1 Sr1 O1 98.948(32) 3_565 4_565 n
O1 Sr1 O1 75.242(30) 3_565 -6_466 n
O1 Sr1 O1 148.729(22) 3_565 -7_566 n
O1 Sr1 O1 91.81(4) 3_565 -8_566 n
O1 Sr1 O2 72.465(26) 3_565 5_565 n
O1 Sr1 O2 130.368(30) 3_565 -1_666 n
O1 Sr1 Al1 94.997(23) 3_565 1_556 n
O1 Sr1 Al1 30.110(15) 3_565 5_555 n
O1 Sr1 O1 156.395(18) 4_565 -6_466 n
O1 Sr1 O1 86.91(4) 4_565 -7_566 n
O1 Sr1 O1 148.730(22) 4_565 -8_566 n
O1 Sr1 O2 80.899(32) 4_565 5_565 n
O1 Sr1 O2 78.275(34) 4_565 -1_666 n
O1 Sr1 Al1 166.045(28) 4_565 1_556 n
O1 Sr1 Al1 80.859(18) 4_565 5_555 n
O1 Sr1 O1 87.125(34) -6_466 -7_566 n
O1 Sr1 O1 54.864(29) -6_466 -8_566 n
O1 Sr1 O2 75.529(30) -6_456 5_565 n
O1 Sr1 O2 123.15(4) -6_456 -1_666 n
O1 Sr1 Al1 30.061(16) -6_556 1_556 n
O1 Sr1 Al1 101.448(26) -6_556 5_555 n
O1 Sr1 O1 98.948(32) -7_566 -8_566 n
O1 Sr1 O2 78.274(34) -7_556 5_565 n
O1 Sr1 O2 80.899(32) -7_556 -1_666 n
O1 Sr1 Al1 80.859(18) -7_656 1_556 n
O1 Sr1 Al1 166.045(28) -7_656 5_555 n
O1 Sr1 O2 130.368(30) -8_556 5_565 n
O1 Sr1 O2 72.465(26) -8_556 -1_666 n
O1 Sr1 Al1 30.111(15) -8_656 1_556 n
O1 Sr1 Al1 94.997(23) -8_656 5_555 n
O2 Sr1 O2 151.173(31) 5_565 -1_666 n
O2 Sr1 Al1 102.963(31) 5_565 1_556 n
O2 Sr1 Al1 93.094(31) 5_565 5_555 n
O2 Sr1 Al1 93.094(31) -1_666 1_556 n
O2 Sr1 Al1 102.964(31) -1_666 5_555 n
Al1 Sr1 Al1 112.025(21) 1_556 5_555 n
Sr1 Sr2 Sr1 58.938(23) 1_544 2_654 n
Sr1 Sr2 Sr1 88.17(4) 1_544 3_564 n
Sr1 Sr2 Sr1 58.938(23) 1_544 4_454 n
Sr1 Sr2 Sr1 107.688(17) 1_544 5_544 n
Sr1 Sr2 Sr1 96.949(4) 1_544 6_654 n
Sr1 Sr2 Sr1 139.287(18) 1_544 7_564 n
Sr1 Sr2 Sr1 160.194(22) 1_544 8_454 n
Sr1 Sr2 O1 103.59(5) 1_544 -5_465 n
Sr1 Sr2 O1 46.520(29) 1_544 -6_455 n
Sr1 Sr2 O1 43.227(26) 1_544 -7_555 n
Sr1 Sr2 O1 101.21(5) 1_544 -8_565 n
Sr1 Sr2 O2 135.915(19) 1_544 1_555 n
Sr1 Sr2 O2 44.085(19) 1_544 5_554 n
Sr1 Sr2 Al1 54.393(14) 1_544 1_545 n
Sr1 Sr2 Al1 128.04(4) 1_544 1_555 n
Sr1 Sr2 Al1 111.723(30) 1_544 2_555 n
Sr1 Sr2 Al1 70.362(17) 1_544 2_655 n
Sr1 Sr2 Sr1 58.938(23) 2_654 3_564 n
Sr1 Sr2 Sr1 88.17(4) 2_654 4_454 n
Sr1 Sr2 Sr1 160.194(22) 2_654 5_544 n
Sr1 Sr2 Sr1 107.688(17) 2_654 6_654 n
Sr1 Sr2 Sr1 96.949(4) 2_654 7_564 n
Sr1 Sr2 Sr1 139.287(18) 2_654 8_454 n
Sr1 Sr2 O1 101.21(5) 2_654 -5_465 n
Sr1 Sr2 O1 103.59(5) 2_654 -6_455 n
Sr1 Sr2 O1 46.520(29) 2_654 -7_555 n
Sr1 Sr2 O1 43.227(26) 2_654 -8_565 n
Sr1 Sr2 O2 135.915(19) 2_654 1_555 n
Sr1 Sr2 O2 44.085(19) 2_654 5_554 n
Sr1 Sr2 Al1 111.723(30) 2_654 1_545 n
Sr1 Sr2 Al1 70.362(17) 2_654 1_555 n
Sr1 Sr2 Al1 128.04(4) 2_654 2_555 n
Sr1 Sr2 Al1 54.393(14) 2_654 2_655 n
Sr1 Sr2 Sr1 58.938(23) 3_564 4_454 n
Sr1 Sr2 Sr1 139.287(18) 3_564 5_544 n
Sr1 Sr2 Sr1 160.194(22) 3_564 6_654 n
Sr1 Sr2 Sr1 107.688(17) 3_564 7_564 n
Sr1 Sr2 Sr1 96.949(4) 3_564 8_454 n
Sr1 Sr2 O1 43.227(26) 3_564 -5_465 n
Sr1 Sr2 O1 101.21(5) 3_564 -6_455 n
Sr1 Sr2 O1 103.59(5) 3_564 -7_555 n
Sr1 Sr2 O1 46.520(29) 3_564 -8_565 n
Sr1 Sr2 O2 135.915(19) 3_564 1_555 n
Sr1 Sr2 O2 44.085(19) 3_564 5_554 n
Sr1 Sr2 Al1 128.04(4) 3_564 1_545 n
Sr1 Sr2 Al1 54.393(14) 3_564 1_555 n
Sr1 Sr2 Al1 70.362(17) 3_564 2_555 n
Sr1 Sr2 Al1 111.723(30) 3_564 2_655 n
Sr1 Sr2 Sr1 96.949(4) 4_454 5_544 n
Sr1 Sr2 Sr1 139.287(18) 4_454 6_654 n
Sr1 Sr2 Sr1 160.194(22) 4_454 7_564 n
Sr1 Sr2 Sr1 107.688(17) 4_454 8_454 n
Sr1 Sr2 O1 46.520(29) 4_454 -5_465 n
Sr1 Sr2 O1 43.227(26) 4_454 -6_455 n
Sr1 Sr2 O1 101.21(5) 4_454 -7_555 n
Sr1 Sr2 O1 103.59(5) 4_454 -8_565 n
Sr1 Sr2 O2 135.915(19) 4_454 1_555 n
Sr1 Sr2 O2 44.085(19) 4_454 5_554 n
Sr1 Sr2 Al1 70.362(17) 4_454 1_545 n
Sr1 Sr2 Al1 111.723(30) 4_454 1_555 n
Sr1 Sr2 Al1 54.393(14) 4_454 2_555 n
Sr1 Sr2 Al1 128.04(4) 4_454 2_655 n
Sr1 Sr2 Sr1 56.886(21) 5_544 6_654 n
Sr1 Sr2 Sr1 84.69(4) 5_544 7_564 n
Sr1 Sr2 Sr1 56.886(21) 5_544 8_454 n
Sr1 Sr2 O1 96.101(26) 5_544 -5_465 n
Sr1 Sr2 O1 68.832(26) 5_544 -6_455 n
Sr1 Sr2 O1 113.682(32) 5_544 -7_555 n
Sr1 Sr2 O1 150.35(5) 5_544 -8_565 n
Sr1 Sr2 O2 42.343(18) 5_544 1_555 n
Sr1 Sr2 O2 137.657(18) 5_544 5_554 n
Sr1 Sr2 Al1 53.297(15) 5_544 1_545 n
Sr1 Sr2 Al1 124.24(4) 5_544 1_555 n
Sr1 Sr2 Al1 68.939(18) 5_544 2_555 n
Sr1 Sr2 Al1 108.926(32) 5_544 2_655 n
Sr1 Sr2 Sr1 56.886(21) 6_654 7_564 n
Sr1 Sr2 Sr1 84.69(4) 6_654 8_454 n
Sr1 Sr2 O1 150.35(5) 6_654 -5_465 n
Sr1 Sr2 O1 96.101(26) 6_654 -6_455 n
Sr1 Sr2 O1 68.832(26) 6_654 -7_555 n
Sr1 Sr2 O1 113.682(32) 6_654 -8_565 n
Sr1 Sr2 O2 42.343(18) 6_654 1_555 n
Sr1 Sr2 O2 137.657(18) 6_654 5_554 n
Sr1 Sr2 Al1 68.939(18) 6_654 1_545 n
Sr1 Sr2 Al1 108.926(32) 6_654 1_555 n
Sr1 Sr2 Al1 124.24(4) 6_654 2_555 n
Sr1 Sr2 Al1 53.297(15) 6_654 2_655 n
Sr1 Sr2 Sr1 56.886(21) 7_564 8_454 n
Sr1 Sr2 O1 113.682(32) 7_564 -5_465 n
Sr1 Sr2 O1 150.35(5) 7_564 -6_455 n
Sr1 Sr2 O1 96.101(26) 7_564 -7_555 n
Sr1 Sr2 O1 68.832(26) 7_564 -8_565 n
Sr1 Sr2 O2 42.343(18) 7_564 1_555 n
Sr1 Sr2 O2 137.657(18) 7_564 5_554 n
Sr1 Sr2 Al1 124.24(4) 7_564 1_545 n
Sr1 Sr2 Al1 53.297(15) 7_564 1_555 n
Sr1 Sr2 Al1 108.926(32) 7_564 2_555 n
Sr1 Sr2 Al1 68.939(18) 7_564 2_655 n
Sr1 Sr2 O1 68.832(26) 8_454 -5_465 n
Sr1 Sr2 O1 113.682(32) 8_454 -6_455 n
Sr1 Sr2 O1 150.35(5) 8_454 -7_555 n
Sr1 Sr2 O1 96.101(26) 8_454 -8_565 n
Sr1 Sr2 O2 42.343(18) 8_454 1_555 n
Sr1 Sr2 O2 137.657(18) 8_454 5_554 n
Sr1 Sr2 Al1 108.926(32) 8_454 1_545 n
Sr1 Sr2 Al1 68.939(18) 8_454 1_555 n
Sr1 Sr2 Al1 53.297(15) 8_454 2_555 n
Sr1 Sr2 Al1 124.24(4) 8_454 2_655 n
O1 Sr2 O1 83.219(26) -5_465 -6_455 n
O1 Sr2 O1 139.81(8) -5_465 -7_555 n
O1 Sr2 O1 83.219(26) -5_465 -8_565 n
O1 Sr2 O2 110.10(4) -5_455 1_555 n
O1 Sr2 O2 69.90(4) -5_455 5_554 n
O1 Sr2 Al1 106.423(21) -5_555 1_545 n
O1 Sr2 Al1 74.547(17) -5_555 1_555 n
O1 Sr2 Al1 27.170(16) -5_555 2_555 n
O1 Sr2 Al1 154.95(5) -5_555 2_655 n
O1 Sr2 O1 83.219(26) -6_455 -7_555 n
O1 Sr2 O1 139.81(8) -6_455 -8_565 n
O1 Sr2 O2 110.10(4) -6_445 1_555 n
O1 Sr2 O2 69.90(4) -6_445 5_554 n
O1 Sr2 Al1 27.170(16) -6_545 1_545 n
O1 Sr2 Al1 154.95(5) -6_545 1_555 n
O1 Sr2 Al1 74.547(17) -6_545 2_555 n
O1 Sr2 Al1 106.423(21) -6_545 2_655 n
O1 Sr2 O1 83.219(26) -7_555 -8_565 n
O1 Sr2 O2 110.10(4) -7_545 1_555 n
O1 Sr2 O2 69.90(4) -7_545 5_554 n
O1 Sr2 Al1 74.547(17) -7_645 1_545 n
O1 Sr2 Al1 106.423(21) -7_645 1_555 n
O1 Sr2 Al1 154.95(5) -7_645 2_555 n
O1 Sr2 Al1 27.170(16) -7_645 2_655 n
O1 Sr2 O2 110.10(4) -8_555 1_555 n
O1 Sr2 O2 69.90(4) -8_555 5_554 n
O1 Sr2 Al1 154.95(5) -8_655 1_545 n
O1 Sr2 Al1 27.170(16) -8_655 1_555 n
O1 Sr2 Al1 106.423(21) -8_655 2_555 n
O1 Sr2 Al1 74.547(17) -8_655 2_655 n
O2 Sr2 O2 180.0 1_555 5_554 n
O2 Sr2 Al1 88.643(29) 1_555 1_545 n
O2 Sr2 Al1 88.643(29) 1_555 1_555 n
O2 Sr2 Al1 88.643(29) 1_555 2_555 n
O2 Sr2 Al1 88.643(29) 1_555 2_655 n
O2 Sr2 Al1 91.357(29) 5_554 1_545 n
O2 Sr2 Al1 91.357(29) 5_554 1_555 n
O2 Sr2 Al1 91.357(29) 5_554 2_555 n
O2 Sr2 Al1 91.357(29) 5_554 2_655 n
Al1 Sr2 Al1 177.29(6) 1_545 1_555 n
Al1 Sr2 Al1 89.9678(14) 1_545 2_555 n
Al1 Sr2 Al1 89.9678(14) 1_545 2_655 n
Al1 Sr2 Al1 89.9678(14) 1_555 2_555 n
Al1 Sr2 Al1 89.9678(14) 1_555 2_655 n
Al1 Sr2 Al1 177.29(6) 2_555 2_655 n
Sr1 Si1 Sr1 67.975(21) 1_554 3_564 n
Sr1 Si1 Sr1 133.433(13) 1_554 5_554 n
Sr1 Si1 Sr1 133.432(13) 1_554 7_564 n
Sr1 Si1 O1 160.237(29) 1_554 5_554 n
Sr1 Si1 O1 94.030(30) 1_554 7_564 n
Sr1 Si1 O1 54.028(28) 1_554 -6_465 n
Sr1 Si1 O1 64.914(29) 1_554 -8_565 n
Sr1 Si1 Sr1 133.432(13) 3_564 5_554 n
Sr1 Si1 Sr1 133.433(13) 3_564 7_564 n
Sr1 Si1 O1 94.030(30) 3_564 5_554 n
Sr1 Si1 O1 160.237(29) 3_564 7_564 n
Sr1 Si1 O1 64.914(29) 3_564 -6_465 n
Sr1 Si1 O1 54.028(28) 3_564 -8_565 n
Sr1 Si1 Sr1 67.975(21) 5_554 7_564 n
Sr1 Si1 O1 54.027(28) 5_554 5_554 n
Sr1 Si1 O1 64.914(29) 5_554 7_564 n
Sr1 Si1 O1 94.030(30) 5_554 -6_465 n
Sr1 Si1 O1 160.237(29) 5_554 -8_565 n
Sr1 Si1 O1 64.914(29) 7_564 5_554 n
Sr1 Si1 O1 54.027(28) 7_564 7_564 n
Sr1 Si1 O1 160.237(29) 7_564 -6_465 n
Sr1 Si1 O1 94.030(30) 7_564 -8_565 n
O1 Si1 O1 104.84(5) 5_554 7_564 n
O1 Si1 O1 111.836(29) 5_554 -6_465 n
O1 Si1 O1 111.836(29) 5_554 -8_565 n
O1 Si1 O1 111.836(29) 7_564 -6_465 n
O1 Si1 O1 111.836(29) 7_564 -8_565 n
O1 Si1 O1 104.84(5) -6_465 -8_565 n
Sr1 O1 Sr1 88.299(25) 1_555 2_655 n
Sr1 O1 Sr1 80.719(30) 1_555 3_565 n
Sr1 O1 Sr2 86.46(4) 1_555 -5_556 n
Sr1 O1 Si1 95.911(32) 1_555 5_555 n
Sr1 O1 Al1 95.911(32) 1_555 5_555 n
Sr1 O1 Sr1 81.684(24) 2_655 3_565 n
Sr1 O1 Sr2 89.64(4) 2_655 -5_556 n
Sr1 O1 Si1 165.18(5) 2_655 5_555 n
Sr1 O1 Al1 165.18(5) 2_655 5_555 n
Sr1 O1 Sr2 164.68(5) 3_565 -5_556 n
Sr1 O1 Si1 84.975(30) 3_565 5_555 n
Sr1 O1 Al1 84.975(30) 3_565 5_555 n
Sr2 O1 Si1 104.77(4) -5_656 5_555 n
Sr2 O1 Al1 104.77(4) -5_655 5_555 n
Si1 O1 Al1 0.0 5_555 5_555 n
Sr1 O2 Sr1 89.395(7) 5_544 6_654 n
Sr1 O2 Sr1 168.21(7) 5_544 7_564 n
Sr1 O2 Sr1 89.395(7) 5_544 8_454 n
Sr1 O2 Sr2 95.90(4) 5_544 1_555 n
Sr1 O2 Sr2 84.10(4) 5_544 5_555 n
Sr1 O2 Sr1 89.395(7) 6_654 7_564 n
Sr1 O2 Sr1 168.21(7) 6_654 8_454 n
Sr1 O2 Sr2 95.90(4) 6_654 1_555 n
Sr1 O2 Sr2 84.10(4) 6_654 5_555 n
Sr1 O2 Sr1 89.395(7) 7_564 8_454 n
Sr1 O2 Sr2 95.90(4) 7_564 1_555 n
Sr1 O2 Sr2 84.10(4) 7_564 5_555 n
Sr1 O2 Sr2 95.90(4) 8_454 1_555 n
Sr1 O2 Sr2 84.10(4) 8_454 5_555 n
Sr2 O2 Sr2 180.0 1_555 5_555 n
Sr1 Al1 Sr1 67.975(21) 1_554 3_564 n
Sr1 Al1 Sr1 133.433(13) 1_554 5_554 n
Sr1 Al1 Sr1 133.432(13) 1_554 7_564 n
Sr1 Al1 Sr2 112.057(27) 1_554 1_555 n
Sr1 Al1 Sr2 65.493(27) 1_554 1_565 n
Sr1 Al1 Sr2 114.508(27) 1_554 -1_565 n
Sr1 Al1 Sr2 67.943(27) 1_554 -1_665 n
Sr1 Al1 O1 160.237(29) 1_554 5_554 n
Sr1 Al1 O1 94.030(30) 1_554 7_564 n
Sr1 Al1 O1 54.028(28) 1_554 -6_465 n
Sr1 Al1 O1 64.914(29) 1_554 -8_565 n
Sr1 Al1 Sr1 133.432(13) 3_564 5_554 n
Sr1 Al1 Sr1 133.433(13) 3_564 7_564 n
Sr1 Al1 Sr2 65.493(27) 3_564 1_555 n
Sr1 Al1 Sr2 112.057(27) 3_564 1_565 n
Sr1 Al1 Sr2 67.943(27) 3_564 -1_565 n
Sr1 Al1 Sr2 114.508(27) 3_564 -1_665 n
Sr1 Al1 O1 94.030(30) 3_564 5_554 n
Sr1 Al1 O1 160.237(29) 3_564 7_564 n
Sr1 Al1 O1 64.914(29) 3_564 -6_465 n
Sr1 Al1 O1 54.028(28) 3_564 -8_565 n
Sr1 Al1 Sr1 67.975(21) 5_554 7_564 n
Sr1 Al1 Sr2 114.507(27) 5_554 1_555 n
Sr1 Al1 Sr2 67.943(27) 5_554 1_565 n
Sr1 Al1 Sr2 65.492(27) 5_554 -1_565 n
Sr1 Al1 Sr2 112.057(27) 5_554 -1_665 n
Sr1 Al1 O1 54.027(28) 5_554 5_554 n
Sr1 Al1 O1 64.914(29) 5_554 7_564 n
Sr1 Al1 O1 94.030(30) 5_554 -6_465 n
Sr1 Al1 O1 160.237(29) 5_554 -8_565 n
Sr1 Al1 Sr2 67.943(27) 7_564 1_555 n
Sr1 Al1 Sr2 114.507(27) 7_564 1_565 n
Sr1 Al1 Sr2 112.057(27) 7_564 -1_565 n
Sr1 Al1 Sr2 65.492(27) 7_564 -1_665 n
Sr1 Al1 O1 64.914(29) 7_564 5_554 n
Sr1 Al1 O1 54.027(28) 7_564 7_564 n
Sr1 Al1 O1 160.237(29) 7_564 -6_465 n
Sr1 Al1 O1 94.030(30) 7_564 -8_565 n
Sr2 Al1 Sr2 177.29(6) 1_555 1_565 n
Sr2 Al1 Sr2 90.0321(14) 1_555 -1_565 n
Sr2 Al1 Sr2 90.0321(14) 1_555 -1_665 n
Sr2 Al1 O1 64.352(32) 1_555 5_554 n
Sr2 Al1 O1 117.50(4) 1_555 7_564 n
Sr2 Al1 O1 129.75(4) 1_555 -6_465 n
Sr2 Al1 O1 48.06(4) 1_555 -8_565 n
Sr2 Al1 Sr2 90.0321(14) 1_565 -1_565 n
Sr2 Al1 Sr2 90.0321(14) 1_565 -1_665 n
Sr2 Al1 O1 117.50(4) 1_565 5_554 n
Sr2 Al1 O1 64.352(32) 1_565 7_564 n
Sr2 Al1 O1 48.06(4) 1_565 -6_465 n
Sr2 Al1 O1 129.75(4) 1_565 -8_565 n
Sr2 Al1 Sr2 177.29(6) -1_565 -1_665 n
Sr2 Al1 O1 48.06(4) -1_565 5_554 n
Sr2 Al1 O1 129.75(4) -1_565 7_564 n
Sr2 Al1 O1 64.352(32) -1_565 -6_465 n
Sr2 Al1 O1 117.50(4) -1_565 -8_565 n
Sr2 Al1 O1 129.75(4) -1_665 5_554 n
Sr2 Al1 O1 48.06(4) -1_665 7_564 n
Sr2 Al1 O1 117.50(4) -1_665 -6_465 n
Sr2 Al1 O1 64.352(32) -1_665 -8_565 n
O1 Al1 O1 104.84(5) 5_554 7_564 n
O1 Al1 O1 111.836(29) 5_554 -6_465 n
O1 Al1 O1 111.836(29) 5_554 -8_565 n
O1 Al1 O1 111.836(29) 7_564 -6_465 n
O1 Al1 O1 111.836(29) 7_564 -8_565 n
O1 Al1 O1 104.84(5) -6_465 -8_565 n

loop_
_geom_bond_atom_site_label_1
_geom_bond_atom_site_label_2
_geom_bond_distance
_geom_bond_site_symmetry_2
_geom_bond_publ_flag
Sr1 Sr1 3.58540(26) 2_655 n
Sr1 Sr1 3.58544(26) 2_665 n
Sr1 Sr1 3.6404(14) 3_565 n
Sr1 Sr1 3.58544(26) 4_465 n
Sr1 Sr1 3.58540(26) 4_565 n
Sr1 Sr2 3.6441(13) 1_566 n
Sr1 Sr2 3.7640(13) 5_565 n
Sr1 Sr2 3.7640(13) -1_666 n
Sr1 Sr2 3.6440(13) -5_565 n
Sr1 Si1 3.2561(4) 1_556 n
Sr1 Si1 3.2561(4) 5_555 n
Sr1 O1 2.6492(9) 1_555 n
Sr1 O1 2.9603(10) 3_565 n
Sr1 O1 2.4959(9) 4_565 n
Sr1 O1 2.6492(9) -6_456 n
Sr1 O1 2.4959(9) -7_656 n
Sr1 O1 2.9603(10) -8_666 n
Sr1 O2 2.54878(25) 5_565 n
Sr1 O2 2.54875(25) -1_666 n
Sr1 Al1 3.2561(4) 1_556 n
Sr1 Al1 3.2561(4) 5_555 n
Sr2 Sr1 3.6441(13) 1_544 n
Sr2 Sr1 3.6441(13) 2_654 n
Sr2 Sr1 3.6441(13) 3_564 n
Sr2 Sr1 3.6441(13) 4_454 n
Sr2 Sr1 3.7640(13) 5_544 n
Sr2 Sr1 3.7640(13) 6_654 n
Sr2 Sr1 3.7640(13) 7_564 n
Sr2 Sr1 3.7640(13) 8_454 n
Sr2 Si1 3.47232(8) 1_545 n
Sr2 Si1 3.47232(8) 1_555 n
Sr2 Si1 3.47232(8) 2_555 n
Sr2 Si1 3.47232(8) 2_655 n
Sr2 O1 3.1332(10) 5_554 n
Sr2 O1 3.1332(10) 6_554 n
Sr2 O1 3.1332(10) 7_554 n
Sr2 O1 3.1332(10) 8_554 n
Sr2 O1 2.6711(10) -5_465 n
Sr2 O1 2.6711(10) -6_445 n
Sr2 O1 2.6711(10) -7_645 n
Sr2 O1 2.6711(10) -8_665 n
Sr2 O2 2.5202(26) 1_555 n
Sr2 O2 2.8794(26) 5_554 n
Sr2 Al1 3.47232(8) 1_545 n
Sr2 Al1 3.47232(8) 1_555 n
Sr2 Al1 3.47232(8) 2_555 n
Sr2 Al1 3.47232(8) 2_655 n
Si1 Sr1 3.2561(4) 1_554 n
Si1 Sr1 3.2561(4) 3_564 n
Si1 Sr1 3.2561(4) 5_554 n
Si1 Sr1 3.2561(4) 7_564 n
Si1 Sr2 3.47232(8) 1_555 n
Si1 Sr2 3.47232(8) 1_565 n
Si1 Sr2 3.47232(8) -1_565 n
Si1 Sr2 3.47232(8) -1_665 n
Si1 O1 1.6398(7) 5_554 n
Si1 O1 1.6398(7) 7_564 n
Si1 O1 1.6398(7) -6_455 n
Si1 O1 1.6398(7) -8_665 n
O1 Sr1 2.6492(9) 1_555 n
O1 Sr1 2.4959(9) 2_655 n
O1 Sr1 2.9603(10) 3_565 n
O1 Sr2 3.1332(10) 5_555 n
O1 Sr2 2.6711(10) -5_565 n
O1 Si1 1.6398(7) 5_555 n
O1 Al1 1.6398(7) 5_555 n
O2 Sr1 2.54878(25) 5_544 n
O2 Sr1 2.54878(25) 6_654 n
O2 Sr1 2.54878(25) 7_564 n
O2 Sr1 2.54878(25) 8_454 n
O2 Sr2 2.5202(26) 1_555 n
O2 Sr2 2.8794(26) 5_555 n
Al1 Sr1 3.2561(4) 1_554 n
Al1 Sr1 3.2561(4) 3_564 n
Al1 Sr1 3.2561(4) 5_554 n
Al1 Sr1 3.2561(4) 7_564 n
Al1 Sr2 3.47232(8) 1_555 n
Al1 Sr2 3.47232(8) 1_565 n
Al1 Sr2 3.47232(8) -1_565 n
Al1 Sr2 3.47232(8) -1_665 n
Al1 O1 1.6398(7) 5_554 n
Al1 O1 1.6398(7) 7_564 n
Al1 O1 1.6398(7) -6_455 n
Al1 O1 1.6398(7) -8_665 n
